data_1562281
loop_
_publ_author_name
'Mosymow, E.'
'Glaum, R.'
'Kremer, R.K.'

_publ_section_title
;
 Searching for &#x201C;LiCrIIPO4&#x201D;
;
_journal_name_full 'Journal of Solid State Chemistry'
_journal_page_first 131
_journal_page_last 140
_journal_paper_doi 10.1016/j.jssc.2014.06.020
_journal_volume 218
_journal_year 2014
_chemical_compound_source 'synthesis as described'
_chemical_formula_moiety 'Cr3 Li5 O16 P4'
_chemical_formula_sum 'Cr3 Li5 O16 P4'
_chemical_formula_weight 570.58
_chemical_name_systematic
;
 lithium chromium (II / III) phosphate
;
_space_group_IT_number 2
_space_group_name_Hall '-P 1'
_space_group_name_H-M_alt 'P -1'
_symmetry_cell_setting triclinic
_symmetry_Int_Tables_number 2
_symmetry_space_group_name_Hall '-P 1'
_symmetry_space_group_name_H-M 'P -1'
_atom_sites_solution_primary direct
_atom_sites_solution_secondary difmap
_cell_angle_alpha 109.981(18)
_cell_angle_beta 90.713(15)
_cell_angle_gamma 104.914(14)
_cell_formula_units_Z 1
_cell_length_a 4.9379(7)
_cell_length_b 7.9166(17)
_cell_length_c 8.4262(16)
_cell_measurement_reflns_used 5593
_cell_measurement_temperature 293(2)
_cell_measurement_theta_max 29.53
_cell_measurement_theta_min 3.10
_cell_measurement_wavelength 0.71073
_cell_volume 297.30(10)
_computing_molecular_graphics 'Ortep-3 for Windows (Farrugia, 1997)'
_computing_publication_material 'WinGX publication routines (Farrugia, 1999)'
_computing_structure_refinement 'SHELXL-97 (Sheldrick, 1997)'
_computing_structure_solution 'SHELXS-86 (Sheldrick, 1986)'
_diffrn_ambient_temperature 293(2)
_diffrn_measured_fraction_theta_full 0.996
_diffrn_measured_fraction_theta_max 0.996
_diffrn_radiation_monochromator graphite
_diffrn_radiation_probe x-ray
_diffrn_radiation_type MoK\a
_diffrn_radiation_wavelength 0.71073
_diffrn_reflns_av_R_equivalents 0.0314
_diffrn_reflns_av_unetI/netI 0.0242
_diffrn_reflns_limit_h_max 5
_diffrn_reflns_limit_h_min -6
_diffrn_reflns_limit_k_max 10
_diffrn_reflns_limit_k_min -10
_diffrn_reflns_limit_l_max 11
_diffrn_reflns_limit_l_min -11
_diffrn_reflns_number 4069
_diffrn_reflns_theta_full 29.1
_diffrn_reflns_theta_max 29.1
_diffrn_reflns_theta_min 3.09
_exptl_absorpt_coefficient_mu 3.334
_exptl_absorpt_correction_type none
_exptl_crystal_colour green-grey
_exptl_crystal_density_diffrn 3.187
_exptl_crystal_density_method 'not measured'
_exptl_crystal_description prism
_exptl_crystal_F_000 275
_exptl_crystal_size_max 0.2
_exptl_crystal_size_mid 0.1
_exptl_crystal_size_min 0.1
_refine_diff_density_max 0.481
_refine_diff_density_min -0.461
_refine_diff_density_rms 0.103
_refine_ls_extinction_coef 0.032(4)
_refine_ls_extinction_expression Fc^*^=kFc[1+0.001xFc^2^\l^3^/sin(2\q)]^-1/4^
_refine_ls_extinction_method SHELXL
_refine_ls_goodness_of_fit_ref 1.135
_refine_ls_hydrogen_treatment noref
_refine_ls_matrix_type full
_refine_ls_number_parameters 131
_refine_ls_number_reflns 1594
_refine_ls_number_restraints 0
_refine_ls_restrained_S_all 1.135
_refine_ls_R_factor_all 0.0241
_refine_ls_R_factor_gt 0.0222
_refine_ls_shift/su_max 0
_refine_ls_shift/su_mean 0
_refine_ls_structure_factor_coef Fsqd
_refine_ls_weighting_details 'calc w=1/[\s^2^(Fo^2^)+(0.0337P)^2^+0.2732P] where P=(Fo^2^+2Fc^2^)/3'
_refine_ls_weighting_scheme calc
_refine_ls_wR_factor_gt 0.0665
_refine_ls_wR_factor_ref 0.0671
_reflns_number_gt 1467
_reflns_number_total 1594
_reflns_threshold_expression >2sigma(I)
_cod_data_source_file JSSC-2014-218-131.cif
_cod_data_source_block 2015
_cod_depositor_comments
;
The following automatic conversions were performed:

data item '_geom_angle_publ_flag' value 'N' was changed to 'n' in
accordance with the built-in table derived from the CIF Core
dictionary named 'cif_core.dic' version 2.4.5 last updated on
2014-11-21 (256 times).

data item '_geom_bond_publ_flag' value 'Y' was changed to 'y' in
accordance with the built-in table derived from the CIF Core
dictionary named 'cif_core.dic' version 2.4.5 last updated on
2014-11-21 (69 times).

Automatic conversion script
Id: cif_fix_values 8369 2020-08-20 11:38:08Z andrius 
;
_cod_database_code 1562281

loop_
_symmetry_equiv_pos_as_xyz
'x, y, z'
'-x, -y, -z'

loop_
_atom_site_label
_atom_site_type_symbol
_atom_site_fract_x
_atom_site_fract_y
_atom_site_fract_z
_atom_site_U_iso_or_equiv
_atom_site_adp_type
_atom_site_occupancy
_atom_site_symmetry_multiplicity
_atom_site_calc_flag
_atom_site_refinement_flags
_atom_site_disorder_assembly
_atom_site_disorder_group
Cr1 Cr 0.5 0.5 0.5 0.00752(12) Uani 1 2 d S . .
Cr2 Cr 1 0.5 0 0.01357(13) Uani 1 2 d S . .
Cr3 Cr 0.40652(13) 0.24558(8) 0.72031(7) 0.01178(14) Uani 0.5 1 d P . .
Li3 Li 0.40652(13) 0.24558(8) 0.72031(7) 0.01178(14) Uani 0.5 1 d P . .
Li4 Li 0.8274(9) 0.1003(6) 0.1036(5) 0.0204(8) Uani 1 1 d . . .
Li5 Li -0.2429(11) -0.0168(7) 0.7112(6) 0.0293(10) Uani 1 1 d . . .
P1 P 0.41199(10) 0.30355(6) 0.09434(6) 0.00822(13) Uani 1 1 d . . .
P2 P -0.12798(10) 0.20734(7) 0.46882(6) 0.00849(13) Uani 1 1 d . . .
O1 O 0.2581(3) 0.11787(19) 0.11025(18) 0.0124(3) Uani 1 1 d . . .
O2 O 0.4117(3) 0.4703(2) 0.25764(17) 0.0116(3) Uani 1 1 d . . .
O3 O 0.7105(3) 0.2980(2) 0.04926(19) 0.0123(3) Uani 1 1 d . . .
O4 O -0.2452(3) 0.3468(2) 0.42452(18) 0.0121(3) Uani 1 1 d . . .
O5 O 0.2009(3) 0.26883(19) 0.49188(18) 0.0109(3) Uani 1 1 d . . .
O6 O -0.2100(3) 0.0246(2) 0.31179(19) 0.0154(3) Uani 1 1 d . . .
O7 O 0.2546(3) 0.33127(19) -0.05107(17) 0.0104(3) Uani 1 1 d . . .
O8 O -0.2354(3) 0.1762(2) 0.62832(19) 0.0144(3) Uani 1 1 d . . .

loop_
_atom_site_aniso_label
_atom_site_aniso_U_11
_atom_site_aniso_U_22
_atom_site_aniso_U_33
_atom_site_aniso_U_23
_atom_site_aniso_U_13
_atom_site_aniso_U_12
Cr1 0.0063(2) 0.0076(2) 0.0089(2) 0.00352(15) 0.00112(14) 0.00139(15)
Cr2 0.0081(2) 0.0115(2) 0.0249(3) 0.01039(18) 0.00615(17) 0.00371(17)
Cr3 0.0139(3) 0.0088(3) 0.0118(3) 0.0036(2) 0.0048(2) 0.0017(2)
Li3 0.0139(3) 0.0088(3) 0.0118(3) 0.0036(2) 0.0048(2) 0.0017(2)
Li4 0.0228(19) 0.0193(18) 0.0196(17) 0.0076(14) 0.0007(14) 0.0060(15)
Li5 0.041(3) 0.032(2) 0.026(2) 0.0273(18) 0.0079(18) 0.006(2)
P1 0.0068(2) 0.0082(2) 0.0095(2) 0.00330(17) 0.00149(16) 0.00149(17)
P2 0.0070(2) 0.0084(2) 0.0101(2) 0.00385(17) 0.00155(16) 0.00133(17)
O1 0.0123(6) 0.0115(6) 0.0129(6) 0.0064(5) 0.0019(5) -0.0005(5)
O2 0.0142(7) 0.0116(6) 0.0084(6) 0.0024(5) 0.0006(5) 0.0044(5)
O3 0.0079(6) 0.0126(6) 0.0188(7) 0.0079(5) 0.0047(5) 0.0036(5)
O4 0.0107(6) 0.0154(7) 0.0140(6) 0.0075(5) 0.0038(5) 0.0067(5)
O5 0.0066(6) 0.0111(6) 0.0161(6) 0.0071(5) 0.0018(5) 0.0013(5)
O6 0.0183(7) 0.0100(6) 0.0135(7) 0.0018(5) 0.0017(5) -0.0003(6)
O7 0.0106(6) 0.0127(6) 0.0093(6) 0.0040(5) 0.0017(5) 0.0054(5)
O8 0.0135(7) 0.0195(7) 0.0151(7) 0.0109(6) 0.0068(5) 0.0065(6)

loop_
_atom_type_symbol
_atom_type_description
_atom_type_scat_dispersion_real
_atom_type_scat_dispersion_imag
_atom_type_scat_source
Cr Cr 0.3209 0.6236 'International Tables Vol C Tables 4.2.6.8 and 6.1.1.4'
Li Li -0.0003 0.0001 'International Tables Vol C Tables 4.2.6.8 and 6.1.1.4'
O O 0.0106 0.006 'International Tables Vol C Tables 4.2.6.8 and 6.1.1.4'
P P 0.1023 0.0942 'International Tables Vol C Tables 4.2.6.8 and 6.1.1.4'

loop_
_geom_angle_atom_site_label_1
_geom_angle_atom_site_label_2
_geom_angle_atom_site_label_3
_geom_angle
_geom_angle_site_symmetry_1
_geom_angle_site_symmetry_3
_geom_angle_publ_flag
O4 Cr1 O4 180.0000(10) 1_655 2_566 n
O4 Cr1 O2 88.43(6) 1_655 . n
O4 Cr1 O2 91.57(6) 2_566 . n
O4 Cr1 O2 91.57(6) 1_655 2_666 n
O4 Cr1 O2 88.43(6) 2_566 2_666 n
O2 Cr1 O2 180 . 2_666 n
O4 Cr1 O5 91.46(6) 1_655 2_666 n
O4 Cr1 O5 88.54(6) 2_566 2_666 n
O2 Cr1 O5 84.29(6) . 2_666 n
O2 Cr1 O5 95.71(6) 2_666 2_666 n
O4 Cr1 O5 88.54(6) 1_655 . n
O4 Cr1 O5 91.46(6) 2_566 . n
O2 Cr1 O5 95.71(6) . . n
O2 Cr1 O5 84.29(6) 2_666 . n
O5 Cr1 O5 180 2_666 . n
O4 Cr1 Li3 104.22(5) 1_655 2_666 n
O4 Cr1 Li3 75.78(5) 2_566 2_666 n
O2 Cr1 Li3 42.47(4) . 2_666 n
O2 Cr1 Li3 137.53(4) 2_666 2_666 n
O5 Cr1 Li3 45.71(4) 2_666 2_666 n
O5 Cr1 Li3 134.29(4) . 2_666 n
O7 Cr2 O7 180 2_665 1_655 n
O7 Cr2 O3 88.21(6) 2_665 2_765 n
O7 Cr2 O3 91.79(6) 1_655 2_765 n
O7 Cr2 O3 91.79(6) 2_665 . n
O7 Cr2 O3 88.21(6) 1_655 . n
O3 Cr2 O3 180 2_765 . n
O6 Cr3 O7 89.94(6) 2_556 1_556 n
O6 Cr3 O8 91.59(7) 2_556 1_655 n
O7 Cr3 O8 137.80(7) 1_556 1_655 n
O6 Cr3 O2 175.79(7) 2_556 2_666 n
O7 Cr3 O2 90.73(6) 1_556 2_666 n
O8 Cr3 O2 90.69(6) 1_655 2_666 n
O6 Cr3 O5 100.30(6) 2_556 . n
O7 Cr3 O5 119.85(6) 1_556 . n
O8 Cr3 O5 101.31(6) 1_655 . n
O2 Cr3 O5 75.78(6) 2_666 . n
O6 Cr3 Li5 60.88(10) 2_556 1_655 n
O7 Cr3 Li5 111.21(10) 1_556 1_655 n
O8 Cr3 Li5 37.96(9) 1_655 1_655 n
O2 Cr3 Li5 122.59(10) 2_666 1_655 n
O5 Cr3 Li5 125.56(10) . 1_655 n
O1 Li4 O3 105.45(19) 2_655 . n
O1 Li4 O6 112.3(2) 2_655 1_655 n
O3 Li4 O6 131.4(2) . 1_655 n
O1 Li4 O1 91.55(17) 2_655 1_655 n
O3 Li4 O1 116.7(2) . 1_655 n
O6 Li4 O1 92.16(17) 1_655 1_655 n
O1 Li4 Li4 47.54(13) 2_655 2_755 n
O3 Li4 Li4 121.1(3) . 2_755 n
O6 Li4 Li4 107.0(2) 1_655 2_755 n
O1 Li4 Li4 44.01(12) 1_655 2_755 n
O1 Li4 P2 143.07(19) 2_655 1_655 n
O3 Li4 P2 106.86(16) . 1_655 n
O6 Li4 P2 30.79(7) 1_655 1_655 n
O1 Li4 P2 89.59(14) 1_655 1_655 n
Li4 Li4 P2 123.4(2) 2_755 1_655 n
O1 Li4 Li5 101.38(19) 2_655 2_656 n
O3 Li4 Li5 146.1(2) . 2_656 n
O6 Li4 Li5 50.96(13) 1_655 2_656 n
O1 Li4 Li5 41.56(12) 1_655 2_656 n
Li4 Li4 Li5 65.47(18) 2_755 2_656 n
P2 Li4 Li5 57.93(12) 1_655 2_656 n
O1 Li4 P1 106.19(16) 2_655 . n
O3 Li4 P1 29.04(7) . . n
O6 Li4 P1 108.57(17) 1_655 . n
O1 Li4 P1 144.19(18) 1_655 . n
Li4 Li4 P1 142.4(2) 2_755 . n
P2 Li4 P1 93.82(12) 1_655 . n
Li5 Li4 P1 150.96(18) 2_656 . n
O1 Li4 P1 103.89(17) 2_655 1_655 n
O3 Li4 P1 87.32(15) . 1_655 n
O6 Li4 P1 111.15(16) 1_655 1_655 n
O1 Li4 P1 29.62(7) 1_655 1_655 n
Li4 Li4 P1 61.66(15) 2_755 1_655 n
P2 Li4 P1 95.02(12) 1_655 1_655 n
Li5 Li4 P1 66.12(12) 2_656 1_655 n
P1 Li4 P1 114.63(13) . 1_655 n
O1 Li4 P1 27.73(7) 2_655 2_655 n
O3 Li4 P1 122.80(17) . 2_655 n
O6 Li4 P1 85.50(14) 1_655 2_655 n
O1 Li4 P1 99.98(15) 1_655 2_655 n
Li4 Li4 P1 60.84(14) 2_755 2_655 n
P2 Li4 P1 116.14(14) 1_655 2_655 n
Li5 Li4 P1 90.22(15) 2_656 2_655 n
P1 Li4 P1 110.23(13) . 2_655 n
P1 Li4 P1 122.49(14) 1_655 2_655 n
O1 Li4 Li5 36.71(12) 2_655 1_654 n
O3 Li4 Li5 72.39(15) . 1_654 n
O6 Li4 Li5 148.8(2) 1_655 1_654 n
O1 Li4 Li5 92.38(17) 1_655 1_654 n
Li4 Li4 Li5 58.23(16) 2_755 1_654 n
P2 Li4 Li5 178.02(18) 1_655 1_654 n
Li5 Li4 Li5 123.70(16) 2_656 1_654 n
P1 Li4 Li5 84.69(14) . 1_654 n
P1 Li4 Li5 86.80(14) 1_655 1_654 n
P1 Li4 Li5 63.31(11) 2_655 1_654 n
O1 Li4 Li5 101.88(18) 2_655 2_556 n
O3 Li4 Li5 89.67(16) . 2_556 n
O6 Li4 Li5 54.01(13) 1_655 2_556 n
O1 Li4 Li5 146.15(19) 1_655 2_556 n
Li4 Li4 Li5 139.1(2) 2_755 2_556 n
P2 Li4 Li5 61.19(12) 1_655 2_556 n
Li5 Li4 Li5 104.84(17) 2_656 2_556 n
P1 Li4 Li5 60.84(11) . 2_556 n
P1 Li4 Li5 153.92(17) 1_655 2_556 n
P1 Li4 Li5 80.41(13) 2_655 2_556 n
Li5 Li4 Li5 116.87(15) 1_654 2_556 n
O8 Li5 O1 152.9(3) . 2_556 n
O8 Li5 O5 111.1(2) . 2_556 n
O1 Li5 O5 95.92(19) 2_556 2_556 n
O8 Li5 O6 98.8(2) . 2_556 n
O1 Li5 O6 90.19(19) 2_556 2_556 n
O5 Li5 O6 66.94(15) 2_556 2_556 n
O8 Li5 P2 105.84(19) . 2_556 n
O1 Li5 P2 95.74(18) 2_556 2_556 n
O5 Li5 P2 33.67(8) 2_556 2_556 n
O6 Li5 P2 33.39(8) 2_556 2_556 n
O8 Li5 Li4 134.0(2) . 2_656 n
O1 Li5 Li4 46.19(14) 2_556 2_656 n
O5 Li5 Li4 82.07(17) 2_556 2_656 n
O6 Li5 Li4 44.34(13) 2_556 2_656 n
P2 Li5 Li4 60.84(13) 2_556 2_656 n
O8 Li5 Cr3 42.64(11) . 1_455 n
O1 Li5 Cr3 118.3(2) 2_556 1_455 n
O5 Li5 Cr3 131.7(2) 2_556 1_455 n
O6 Li5 Cr3 138.56(18) 2_556 1_455 n
P2 Li5 Cr3 145.93(15) 2_556 1_455 n
Li4 Li5 Cr3 146.2(2) 2_656 1_455 n
O8 Li5 Li3 42.64(11) . 1_455 n
O1 Li5 Li3 118.3(2) 2_556 1_455 n
O5 Li5 Li3 131.7(2) 2_556 1_455 n
O6 Li5 Li3 138.56(18) 2_556 1_455 n
P2 Li5 Li3 145.93(15) 2_556 1_455 n
Li4 Li5 Li3 146.2(2) 2_656 1_455 n
Cr3 Li5 Li3 0.00(3) 1_455 1_455 n
O8 Li5 Li4 115.7(2) . 1_456 n
O1 Li5 Li4 37.76(13) 2_556 1_456 n
O5 Li5 Li4 131.37(19) 2_556 1_456 n
O6 Li5 Li4 93.34(18) 2_556 1_456 n
P2 Li5 Li4 117.12(17) 2_556 1_456 n
Li4 Li5 Li4 56.30(16) 2_656 1_456 n
Cr3 Li5 Li4 93.03(16) 1_455 1_456 n
Li3 Li5 Li4 93.03(16) 1_455 1_456 n
O8 Li5 P2 21.67(8) . . n
O1 Li5 P2 169.2(2) 2_556 . n
O5 Li5 P2 90.59(15) 2_556 . n
O6 Li5 P2 84.48(13) 2_556 . n
P2 Li5 P2 84.94(12) 2_556 . n
Li4 Li5 P2 126.93(18) 2_656 . n
Cr3 Li5 P2 61.96(8) 1_455 . n
Li3 Li5 P2 61.96(8) 1_455 . n
Li4 Li5 P2 133.09(18) 1_456 . n
O8 Li5 Li4 109.3(2) . 2_556 n
O1 Li5 Li4 58.83(14) 2_556 2_556 n
O5 Li5 Li4 112.39(18) 2_556 2_556 n
O6 Li5 Li4 149.01(18) 2_556 2_556 n
P2 Li5 Li4 139.60(17) 2_556 2_556 n
Li4 Li5 Li4 104.84(17) 2_656 2_556 n
Cr3 Li5 Li4 66.81(12) 1_455 2_556 n
Li3 Li5 Li4 66.81(12) 1_455 2_556 n
Li4 Li5 Li4 63.13(15) 1_456 2_556 n
P2 Li5 Li4 126.11(17) . 2_556 n
O1 P1 O3 108.78(8) . . n
O1 P1 O2 111.24(8) . . n
O3 P1 O2 112.71(8) . . n
O1 P1 O7 109.39(8) . . n
O3 P1 O7 108.45(8) . . n
O2 P1 O7 106.17(8) . . n
O1 P1 Li4 71.87(10) . . n
O3 P1 Li4 38.89(10) . . n
O2 P1 Li4 116.61(10) . . n
O7 P1 Li4 133.55(10) . . n
O1 P1 Li4 42.82(10) . 1_455 n
O3 P1 Li4 148.88(10) . 1_455 n
O2 P1 Li4 93.30(10) . 1_455 n
O7 P1 Li4 78.43(10) . 1_455 n
Li4 P1 Li4 114.63(13) . 1_455 n
O1 P1 Li4 37.06(10) . 2_655 n
O3 P1 Li4 92.32(10) . 2_655 n
O2 P1 Li4 146.89(10) . 2_655 n
O7 P1 Li4 84.50(10) . 2_655 n
Li4 P1 Li4 69.77(13) . 2_655 n
Li4 P1 Li4 57.51(14) 1_455 2_655 n
O1 P1 Li3 107.95(6) . 1_554 n
O3 P1 Li3 73.71(6) . 1_554 n
O2 P1 Li3 134.74(6) . 1_554 n
O7 P1 Li3 37.76(5) . 1_554 n
Li4 P1 Li3 96.30(8) . 1_554 n
Li4 P1 Li3 100.48(8) 1_455 1_554 n
Li4 P1 Li3 71.49(8) 2_655 1_554 n
O4 P2 O8 112.49(8) . . n
O4 P2 O6 106.55(9) . . n
O8 P2 O6 111.92(9) . . n
O4 P2 O5 111.49(8) . . n
O8 P2 O5 109.23(8) . . n
O6 P2 O5 104.91(8) . . n
O4 P2 Li5 126.49(10) . 2_556 n
O8 P2 Li5 121.02(10) . 2_556 n
O6 P2 Li5 53.69(12) . 2_556 n
O5 P2 Li5 51.45(12) . 2_556 n
O4 P2 Li4 72.64(10) . 1_455 n
O8 P2 Li4 150.34(11) . 1_455 n
O6 P2 Li4 42.43(10) . 1_455 n
O5 P2 Li4 94.53(10) . 1_455 n
Li5 P2 Li4 61.23(12) 2_556 1_455 n
O4 P2 Li5 137.73(11) . . n
O8 P2 Li5 27.03(11) . . n
O6 P2 Li5 91.10(11) . . n
O5 P2 Li5 99.96(11) . . n
Li5 P2 Li5 95.06(12) 2_556 . n
Li4 P2 Li5 133.52(12) 1_455 . n
P1 O1 Li5 134.58(17) . 2_556 n
P1 O1 Li4 115.21(15) . 2_655 n
Li5 O1 Li4 105.5(2) 2_556 2_655 n
P1 O1 Li4 107.56(13) . 1_455 n
Li5 O1 Li4 92.2(2) 2_556 1_455 n
Li4 O1 Li4 88.45(17) 2_655 1_455 n
P1 O2 Cr1 128.54(9) . . n
P1 O2 Li3 122.20(8) . 2_666 n
Cr1 O2 Li3 98.27(6) . 2_666 n
P1 O2 Cr3 122.20(8) . 2_666 n
Cr1 O2 Cr3 98.27(6) . 2_666 n
Li3 O2 Cr3 0.00(3) 2_666 2_666 n
P1 O3 Li4 112.07(15) . . n
P1 O3 Cr2 126.02(8) . . n
Li4 O3 Cr2 120.09(14) . . n
P2 O4 Cr1 141.12(9) . 1_455 n
P2 O5 Cr1 134.84(8) . . n
P2 O5 Li5 94.88(15) . 2_556 n
Cr1 O5 Li5 111.92(13) . 2_556 n
P2 O5 Cr3 115.93(8) . . n
Cr1 O5 Cr3 94.42(6) . . n
Li5 O5 Cr3 101.22(13) 2_556 . n
P2 O6 Li3 133.14(10) . 2_556 n
P2 O6 Cr3 133.14(10) . 2_556 n
Li3 O6 Cr3 0.000(16) 2_556 2_556 n
P2 O6 Li4 106.78(14) . 1_455 n
Li3 O6 Li4 118.70(13) 2_556 1_455 n
Cr3 O6 Li4 118.70(13) 2_556 1_455 n
P2 O6 Li5 92.93(15) . 2_556 n
Li3 O6 Li5 101.47(13) 2_556 2_556 n
Cr3 O6 Li5 101.47(13) 2_556 2_556 n
Li4 O6 Li5 84.70(16) 1_455 2_556 n
P1 O7 Cr2 120.78(8) . 1_455 n
P1 O7 Li3 114.44(8) . 1_554 n
Cr2 O7 Li3 122.74(7) 1_455 1_554 n
P1 O7 Cr3 114.44(8) . 1_554 n
Cr2 O7 Cr3 122.74(7) 1_455 1_554 n
Li3 O7 Cr3 0.00(3) 1_554 1_554 n
P2 O8 Li5 131.30(18) . . n
P2 O8 Li3 121.67(9) . 1_455 n
Li5 O8 Li3 99.40(17) . 1_455 n
P2 O8 Cr3 121.67(9) . 1_455 n
Li5 O8 Cr3 99.40(17) . 1_455 n
Li3 O8 Cr3 0.000(13) 1_455 1_455 n

loop_
_geom_bond_atom_site_label_1
_geom_bond_atom_site_label_2
_geom_bond_distance
_geom_bond_site_symmetry_2
_geom_bond_publ_flag
Cr1 O4 1.9328(14) 1_655 y
Cr1 O4 1.9328(14) 2_566 y
Cr1 O2 2.0032(14) . y
Cr1 O2 2.0032(14) 2_666 y
Cr1 O5 2.0140(14) 2_666 y
Cr1 O5 2.0140(14) . y
Cr1 Li3 3.1327(8) 2_666 y
Cr2 O7 2.0089(14) 2_665 y
Cr2 O7 2.0089(14) 1_655 y
Cr2 O3 2.0161(15) 2_765 y
Cr2 O3 2.0161(15) . y
Cr3 O6 2.0294(16) 2_556 y
Cr3 O7 2.0343(15) 1_556 y
Cr3 O8 2.0670(16) 1_655 y
Cr3 O2 2.1376(16) 2_666 y
Cr3 O5 2.2493(15) . y
Cr3 Li5 3.010(5) 1_655 y
Li4 O1 1.972(4) 2_655 y
Li4 O3 1.985(4) . y
Li4 O6 2.035(4) 1_655 y
Li4 O1 2.094(4) 1_655 y
Li4 Li4 2.837(8) 2_755 y
Li4 P2 2.888(4) 1_655 y
Li4 Li5 2.899(6) 2_656 y
Li4 P1 2.930(4) . y
Li4 P1 2.937(4) 1_655 y
Li4 P1 2.960(4) 2_655 y
Li4 Li5 3.102(6) 1_654 y
Li4 Li5 3.323(6) 2_556 y
Li5 O8 1.877(4) . y
Li5 O1 1.925(4) 2_556 y
Li5 O5 2.200(5) 2_556 y
Li5 O6 2.261(5) 2_556 y
Li5 P2 2.803(5) 2_556 y
Li5 Li4 2.899(6) 2_656 y
Li5 Cr3 3.010(5) 1_455 y
Li5 Li3 3.010(5) 1_455 y
Li5 Li4 3.102(6) 1_456 y
Li5 P2 3.103(4) . y
Li5 Li4 3.323(6) 2_556 y
P1 O1 1.5226(15) . y
P1 O3 1.5346(14) . y
P1 O2 1.5480(15) . y
P1 O7 1.5494(14) . y
P1 Li4 2.937(4) 1_455 y
P1 Li4 2.960(4) 2_655 y
P1 Li3 3.0245(10) 1_554 y
P2 O4 1.5164(15) . y
P2 O8 1.5249(15) . y
P2 O6 1.5444(15) . y
P2 O5 1.5596(14) . y
P2 Li5 2.803(5) 2_556 y
P2 Li4 2.888(4) 1_455 y
O1 Li5 1.925(4) 2_556 y
O1 Li4 1.972(4) 2_655 y
O1 Li4 2.094(4) 1_455 y
O2 Li3 2.1376(16) 2_666 y
O2 Cr3 2.1376(16) 2_666 y
O4 Cr1 1.9328(14) 1_455 y
O5 Li5 2.200(5) 2_556 y
O6 Li3 2.0294(16) 2_556 y
O6 Cr3 2.0294(16) 2_556 y
O6 Li4 2.035(4) 1_455 y
O6 Li5 2.261(5) 2_556 y
O7 Cr2 2.0089(14) 1_455 y
O7 Li3 2.0343(15) 1_554 y
O7 Cr3 2.0343(15) 1_554 y
O8 Li3 2.0670(16) 1_455 y
O8 Cr3 2.0670(16) 1_455 y
